data_2207502
loop_
_publ_author_name
'Sheng-Li Li'
'Jie-Ying Wu'
'Yu-Peng Tian'
'Hoong-Kun Fun'
'Suchada Chantrapromma'

_publ_section_title
;
 Bis(thiosemicarbazide)zinc(II) bis(maleate) dihydrate
;
_journal_coeditor_code CI6703
_journal_issue 12
_journal_name_full 'Acta Crystallographica Section E'
_journal_page_first m2701
_journal_page_last m2703
_journal_paper_doi 10.1107/S1600536805038353
_journal_volume 61
_journal_year 2005
_chemical_formula_iupac '[Zn (C H5 N3 S)2 (H2 O)2] (C4 H3 O4)2, 2H2 O'
_chemical_formula_moiety 'C2 H14 N6 O2 S2 Zn 2+, 2C4 H3 O4 -, 2H2 O'
_chemical_formula_sum 'C10 H24 N6 O12 S2 Zn'
_chemical_formula_weight 549.88
_chemical_name_common
;
Zinc(II) bis[thiosemicarbazide] maleate
;
_chemical_name_systematic
;
Bis(thiosemicarbazide)zinc(II) bis(maleate) dihydrate
;
_space_group_IT_number 14
_symmetry_cell_setting monoclinic
_symmetry_space_group_name_Hall '-P 2ybc'
_symmetry_space_group_name_H-M 'P 1 21/c 1'
_atom_sites_solution_hydrogens geom
_atom_sites_solution_primary direct
_atom_sites_solution_secondary difmap
_audit_creation_method SHELXL-97
_cell_angle_alpha 90.00
_cell_angle_beta 109.7900(10)
_cell_angle_gamma 90.00
_cell_formula_units_Z 2
_cell_length_a 13.0748(2)
_cell_length_b 6.02560(10)
_cell_length_c 14.43060(10)
_cell_measurement_reflns_used 6261
_cell_measurement_temperature 297(2)
_cell_measurement_theta_max 25.99
_cell_measurement_theta_min 1.66
_cell_volume 1069.75(3)
_computing_cell_refinement 'SAINT (Siemens, 1996)'
_computing_data_collection 'SMART (Siemens, 1996)'
_computing_data_reduction SAINT
_computing_molecular_graphics SHELXTL
_computing_publication_material 'SHELXTL and PLATON (Spek, 2003)'
_computing_structure_refinement SHELXTL
_computing_structure_solution 'SHELXTL (Sheldrick, 1997)'
_diffrn_ambient_temperature 297(2)
_diffrn_detector_area_resol_mean 8.33
_diffrn_measured_fraction_theta_full 0.997
_diffrn_measured_fraction_theta_max 0.997
_diffrn_measurement_device_type
;
Siemens SMART CCD area-detector
;
_diffrn_measurement_method \w
_diffrn_radiation_monochromator graphite
_diffrn_radiation_source 'fine-focus sealed tube'
_diffrn_radiation_type MoK\a
_diffrn_radiation_wavelength 0.71073
_diffrn_reflns_av_R_equivalents 0.0839
_diffrn_reflns_av_sigmaI/netI 0.0894
_diffrn_reflns_limit_h_max 14
_diffrn_reflns_limit_h_min -16
_diffrn_reflns_limit_k_max 7
_diffrn_reflns_limit_k_min -7
_diffrn_reflns_limit_l_max 15
_diffrn_reflns_limit_l_min -17
_diffrn_reflns_number 6261
_diffrn_reflns_theta_full 25.99
_diffrn_reflns_theta_max 25.99
_diffrn_reflns_theta_min 1.66
_diffrn_standards_number 0
_exptl_absorpt_coefficient_mu 1.414
_exptl_absorpt_correction_T_max 0.754
_exptl_absorpt_correction_T_min 0.628
_exptl_absorpt_correction_type multi-scan
_exptl_absorpt_process_details '(SADABS; Sheldrick, 1996)'
_exptl_crystal_colour Colourless
_exptl_crystal_density_diffrn 1.707
_exptl_crystal_density_method 'not measured'
_exptl_crystal_description Block
_exptl_crystal_F_000 568
_exptl_crystal_size_max 0.50
_exptl_crystal_size_mid 0.28
_exptl_crystal_size_min 0.20
_refine_diff_density_max 0.552
_refine_diff_density_min -1.290
_refine_ls_extinction_coef 0.019(4)
_refine_ls_extinction_expression Fc^*^=kFc[1+0.001xFc^2^\l^3^/sin(2\q)]^-1/4^
_refine_ls_extinction_method SHELXTL
_refine_ls_goodness_of_fit_ref 1.012
_refine_ls_hydrogen_treatment mixed
_refine_ls_matrix_type full
_refine_ls_number_parameters 159
_refine_ls_number_reflns 2096
_refine_ls_number_restraints 6
_refine_ls_restrained_S_all 1.011
_refine_ls_R_factor_all 0.0623
_refine_ls_R_factor_gt 0.0507
_refine_ls_shift/su_max 0.001
_refine_ls_shift/su_mean 0.000
_refine_ls_structure_factor_coef Fsqd
_refine_ls_weighting_details 'calc w = 1/[\s^2^(Fo^2^)+(0.0721P)^2^] where P = (Fo^2^+2Fc^2^)/3'
_refine_ls_weighting_scheme calc
_refine_ls_wR_factor_gt 0.1234
_refine_ls_wR_factor_ref 0.1276
_reflns_number_gt 1796
_reflns_number_total 2096
_reflns_threshold_expression I>2\s(I)
_cod_data_source_file ci6703.cif
_cod_data_source_block I
_cod_original_sg_symbol_H-M 'P 21/c'
_cod_database_code 2207502
_cod_database_fobs_code 2207502

loop_
_symmetry_equiv_pos_as_xyz
'x, y, z'
'-x, y+1/2, -z+1/2'
'-x, -y, -z'
'x, -y-1/2, z-1/2'

loop_
_atom_site_label
_atom_site_fract_x
_atom_site_fract_y
_atom_site_fract_z
_atom_site_U_iso_or_equiv
_atom_site_adp_type
_atom_site_calc_flag
_atom_site_refinement_flags
_atom_site_occupancy
_atom_site_type_symbol
Zn1 0.0000 0.0000 0.5000 0.0365(2) Uani d S 1 Zn
S1 0.07396(5) -0.31344(10) 0.60183(5) 0.0312(2) Uani d . 1 S
O1 0.61679(18) 0.7524(4) 0.70980(18) 0.0587(7) Uani d . 1 O
O2 0.52657(19) 0.4468(4) 0.65103(19) 0.0508(6) Uani d . 1 O
H1O2 0.4679 0.4116 0.6104 0.076 Uiso calc R 1 H
O3 0.35215(17) 0.3493(3) 0.52997(17) 0.0456(6) Uani d . 1 O
O4 0.21197(19) 0.5185(3) 0.42588(18) 0.0459(6) Uani d . 1 O
N1 0.15369(17) 0.1477(3) 0.57759(15) 0.0270(5) Uani d . 1 N
H1N1 0.1869 0.1823 0.5341 0.032 Uiso calc R 1 H
H2N1 0.1424 0.2750 0.6054 0.032 Uiso calc R 1 H
N2 0.2233(2) 0.0109(3) 0.65152(19) 0.0305(5) Uani d . 1 N
H1N2 0.2859 0.0611 0.6871 0.037 Uiso calc R 1 H
N3 0.2678(2) -0.3064(4) 0.73886(18) 0.0401(6) Uani d . 1 N
H1N3 0.3293 -0.2471 0.7715 0.048 Uiso calc R 1 H
H2N3 0.2533 -0.4394 0.7522 0.048 Uiso calc R 1 H
C1 0.1951(2) -0.1926(4) 0.66776(17) 0.0243(5) Uani d . 1 C
C2 0.5365(2) 0.6601(4) 0.6525(2) 0.0353(6) Uani d . 1 C
C3 0.4507(2) 0.7993(4) 0.5834(2) 0.0364(6) Uani d . 1 C
H3 0.4656 0.9506 0.5885 0.044 Uiso calc R 1 H
C4 0.3566(2) 0.7462(4) 0.5157(2) 0.0328(6) Uani d . 1 C
H4 0.3175 0.8652 0.4797 0.039 Uiso calc R 1 H
C5 0.3035(2) 0.5249(4) 0.4882(2) 0.0310(6) Uani d . 1 C
O1W 0.05534(17) -0.1469(3) 0.37421(15) 0.0374(5) Uani d D 1 O
H1W1 0.073(3) -0.047(5) 0.342(3) 0.070(13) Uiso d D 1 H
H2W1 0.107(3) -0.237(7) 0.396(4) 0.13(2) Uiso d D 1 H
O2W 0.13298(18) 0.1841(3) 0.28682(15) 0.0374(5) Uani d D 1 O
H1W2 0.0720(18) 0.223(6) 0.246(2) 0.079(15) Uiso d D 1 H
H2W2 0.158(3) 0.292(4) 0.324(2) 0.062(12) Uiso d D 1 H

loop_
_atom_site_aniso_label
_atom_site_aniso_U_11
_atom_site_aniso_U_22
_atom_site_aniso_U_33
_atom_site_aniso_U_12
_atom_site_aniso_U_13
_atom_site_aniso_U_23
Zn1 0.0309(3) 0.0226(3) 0.0404(3) -0.00363(15) -0.0086(2) 0.01220(17)
S1 0.0342(4) 0.0179(4) 0.0318(4) -0.0005(2) -0.0015(3) 0.0055(2)
O1 0.0390(13) 0.0471(13) 0.0646(16) 0.0011(11) -0.0156(11) -0.0079(12)
O2 0.0353(12) 0.0347(11) 0.0653(15) 0.0043(9) -0.0055(11) 0.0053(11)
O3 0.0379(12) 0.0260(10) 0.0616(14) -0.0023(8) 0.0019(10) 0.0036(10)
O4 0.0305(13) 0.0382(12) 0.0569(15) 0.0025(8) -0.0009(11) -0.0125(9)
N1 0.0273(11) 0.0189(10) 0.0310(11) 0.0025(8) 0.0051(8) 0.0043(8)
N2 0.0229(12) 0.0249(12) 0.0370(12) -0.0003(8) 0.0012(9) 0.0038(8)
N3 0.0342(13) 0.0323(12) 0.0403(14) 0.0048(10) -0.0050(10) 0.0097(10)
C1 0.0274(13) 0.0228(11) 0.0222(11) 0.0067(9) 0.0077(9) 0.0005(9)
C2 0.0277(14) 0.0324(15) 0.0410(15) 0.0013(10) 0.0054(12) -0.0017(12)
C3 0.0331(15) 0.0241(13) 0.0472(16) -0.0014(10) 0.0072(12) 0.0000(11)
C4 0.0314(15) 0.0238(13) 0.0388(14) 0.0044(11) 0.0063(11) 0.0031(11)
C5 0.0275(15) 0.0304(14) 0.0361(15) 0.0009(10) 0.0121(12) -0.0040(10)
O1W 0.0414(12) 0.0309(11) 0.0394(11) 0.0068(9) 0.0131(9) 0.0082(9)
O2W 0.0395(13) 0.0333(11) 0.0384(12) -0.0072(9) 0.0118(10) -0.0087(9)

loop_
_atom_type_symbol
_atom_type_description
_atom_type_scat_dispersion_real
_atom_type_scat_dispersion_imag
_atom_type_scat_source
C C 0.0033 0.0016 'International Tables Vol C Tables 4.2.6.8 and 6.1.1.4'
H H 0.0000 0.0000 'International Tables Vol C Tables 4.2.6.8 and 6.1.1.4'
N N 0.0061 0.0033 'International Tables Vol C Tables 4.2.6.8 and 6.1.1.4'
O O 0.0106 0.0060 'International Tables Vol C Tables 4.2.6.8 and 6.1.1.4'
S S 0.1246 0.1234 'International Tables Vol C Tables 4.2.6.8 and 6.1.1.4'
Zn Zn 0.2839 1.4301 'International Tables Vol C Tables 4.2.6.8 and 6.1.1.4'

loop_
_geom_angle_atom_site_label_1
_geom_angle_atom_site_label_2
_geom_angle_atom_site_label_3
_geom_angle_site_symmetry_1
_geom_angle_site_symmetry_3
_geom_angle
_geom_angle_publ_flag
N1 Zn1 N1 3_556 . 180 y
N1 Zn1 O1W 3_556 . 85.35(8) y
N1 Zn1 O1W . . 94.65(8) y
N1 Zn1 O1W 3_556 3_556 94.65(8) y
N1 Zn1 O1W . 3_556 85.35(8) y
O1W Zn1 O1W . 3_556 180 y
N1 Zn1 S1 3_556 . 96.09(5) ?
N1 Zn1 S1 . . 83.91(5) y
O1W Zn1 S1 . . 90.63(5) y
O1W Zn1 S1 3_556 . 89.37(5) ?
N1 Zn1 S1 3_556 3_556 83.91(5) y
N1 Zn1 S1 . 3_556 96.09(5) y
O1W Zn1 S1 . 3_556 89.37(5) y
O1W Zn1 S1 3_556 3_556 90.63(5) y
S1 Zn1 S1 . 3_556 180 y
C1 S1 Zn1 . . 96.41(8) ?
C2 O2 H1O2 . . 109.5 ?
N2 N1 Zn1 . . 113.88(14) ?
N2 N1 H1N1 . . 108.8 ?
Zn1 N1 H1N1 . . 108.8 ?
N2 N1 H2N1 . . 108.8 ?
Zn1 N1 H2N1 . . 108.8 ?
H1N1 N1 H2N1 . . 107.7 ?
C1 N2 N1 . . 121.9(2) ?
C1 N2 H1N2 . . 119.1 ?
N1 N2 H1N2 . . 119.1 ?
C1 N3 H1N3 . . 120.0 ?
C1 N3 H2N3 . . 120.0 ?
H1N3 N3 H2N3 . . 120.0 ?
N2 C1 N3 . . 116.5(2) ?
N2 C1 S1 . . 123.8(2) ?
N3 C1 S1 . . 119.7(2) ?
O1 C2 O2 . . 121.3(3) ?
O1 C2 C3 . . 118.4(2) ?
O2 C2 C3 . . 120.2(3) ?
C4 C3 C2 . . 131.4(3) ?
C4 C3 H3 . . 114.3 ?
C2 C3 H3 . . 114.3 ?
C3 C4 C5 . . 130.0(3) ?
C3 C4 H4 . . 115.0 ?
C5 C4 H4 . . 115.0 ?
O4 C5 O3 . . 121.7(3) ?
O4 C5 C4 . . 118.2(2) ?
O3 C5 C4 . . 120.1(3) ?
Zn1 O1W H1W1 . . 112(3) ?
Zn1 O1W H2W1 . . 112(4) ?
H1W1 O1W H2W1 . . 110(2) ?
H1W2 O2W H2W2 . . 108(2) ?

loop_
_geom_bond_atom_site_label_1
_geom_bond_atom_site_label_2
_geom_bond_site_symmetry_2
_geom_bond_distance
_geom_bond_publ_flag
Zn1 N1 3_556 2.136(2) ?
Zn1 N1 . 2.136(2) y
Zn1 O1W . 2.344(2) y
Zn1 O1W 3_556 2.344(2) ?
Zn1 S1 . 2.3873(6) y
Zn1 S1 3_556 2.3873(6) ?
S1 C1 . 1.710(3) y
O1 C2 . 1.228(4) y
O2 C2 . 1.291(3) y
O2 H1O2 . 0.82 ?
O3 C5 . 1.276(3) y
O4 C5 . 1.230(4) y
N1 N2 . 1.410(3) y
N1 H1N1 . 0.90 ?
N1 H2N1 . 0.90 ?
N2 C1 . 1.324(3) y
N2 H1N2 . 0.86 ?
N3 C1 . 1.329(3) y
N3 H1N3 . 0.86 ?
N3 H2N3 . 0.86 ?
C2 C3 . 1.482(4) y
C3 C4 . 1.327(4) y
C3 H3 . 0.93 ?
C4 C5 . 1.493(4) y
C4 H4 . 0.93 ?
O1W H1W1 . 0.84(4) ?
O1W H2W1 . 0.84(5) ?
O2W H1W2 . 0.85(3) ?
O2W H2W2 . 0.84(3) ?

loop_
_geom_hbond_atom_site_label_D
_geom_hbond_atom_site_label_H
_geom_hbond_atom_site_label_A
_geom_hbond_site_symmetry_A
_geom_hbond_distance_DH
_geom_hbond_distance_HA
_geom_hbond_distance_DA
_geom_hbond_angle_DHA
_geom_hbond_publ_flag
O2 H1O2 O3 1_555 0.82 1.61 2.429(3) 179 y
N1 H1N1 O3 1_555 0.90 2.40 3.145(3) 140 y
N1 H2N1 S1 1_565 0.90 2.63 3.464(2) 154 y
N2 H1N2 O1 2_646 0.86 1.97 2.768(3) 154 y
N3 H1N3 O2 2_646 0.86 2.18 3.031(4) 172 y
N3 H2N3 O1 2_636 0.86 2.45 3.023(3) 125 y
N3 H2N3 O2W 4_556 0.86 2.33 3.097(3) 149 y
O1W H1W1 O2W 1_555 0.84(4) 1.90(4) 2.732(3) 171(4) y
O1W H2W1 O4 1_545 0.84(5) 1.96(4) 2.789(3) 169(5) y
O2W H1W2 O1W 2_555 0.85(3) 2.11(3) 2.937(3) 166(3) y
O2W H2W2 O4 1_555 0.84(3) 1.95(3) 2.784(3) 172(3) y

loop_
_geom_torsion_atom_site_label_1
_geom_torsion_atom_site_label_2
_geom_torsion_atom_site_label_3
_geom_torsion_atom_site_label_4
_geom_torsion_site_symmetry_1
_geom_torsion
N1 Zn1 S1 C1 3_556 -177.69(9)
N1 Zn1 S1 C1 . 2.31(9)
O1W Zn1 S1 C1 . 96.92(10)
O1W Zn1 S1 C1 3_556 -83.08(10)
O1W Zn1 N1 N2 . -92.68(17)
O1W Zn1 N1 N2 3_556 87.32(17)
S1 Zn1 N1 N2 . -2.54(16)
S1 Zn1 N1 N2 3_556 177.45(16)
Zn1 N1 N2 C1 . 1.9(3)
N1 N2 C1 N3 . 179.5(2)
N1 N2 C1 S1 . 0.6(4)
Zn1 S1 C1 N2 . -2.4(2)
Zn1 S1 C1 N3 . 178.8(2)
O1 C2 C3 C4 . -179.1(3)
O2 C2 C3 C4 . 1.7(5)
C2 C3 C4 C5 . 2.0(5)
C3 C4 C5 O4 . 176.0(3)
C3 C4 C5 O3 . -3.0(5)
